data_2010359
loop_
_publ_author_name
'Napper, Scott'
'Stuart, Allan L.'
'Kumar, Sashi V.P.'
'Gupta, V. Sagar '
'Delbaere, Louis T.J.'

_publ_section_title
;
5-Ethyl-2'-deoxycytidine, C~11~H~17~N~3~O~4~
;
_journal_name_full 'Acta Crystallographica Section C'
_journal_page_first 96
_journal_page_last 98
_journal_volume 51
_journal_year 1995
_chemical_formula_moiety 'C11 H17 N3 O4 '
_chemical_formula_sum 'C11 H17 N3 O4'
_chemical_formula_weight 255.27
_chemical_name_common EtdCyd
_space_group_IT_number 19
_symmetry_cell_setting orthorhombic
_symmetry_space_group_name_Hall 'P 2ac 2ab'
_symmetry_space_group_name_H-M 'P 21 21 21'
_cell_angle_alpha 90.0
_cell_angle_beta 90.0
_cell_angle_gamma 90.0
_cell_formula_units_Z 4
_cell_length_a 4.600(3)
_cell_length_b 10.0410(10)
_cell_length_c 24.8350(3)
_cell_measurement_temperature 123
_cell_volume 1147.1(8)
_diffrn_ambient_temperature 123.15
_exptl_crystal_density_diffrn 1.478
_refine_ls_R_factor_obs 0.054
_refine_ls_wR_factor_obs 0.052
_cod_depositor_comments
;
The following automatic conversions were performed:
'_symmetry_cell_setting' value 'Orthorhombic' changed to 'orthorhombic'
according to '/home/saulius/struct/CIF-dictionaries/cif_core.dic'
dictionary named 'cif_core.dic' version 2.4.1 from 2010-06-29.

Automatic conversion script
Id: cif_fix_enum 1527 2010-12-29 10:47:43Z saulius 

The following automatic conversions were performed:

'_diffrn_ambient_temperature' value '-150 C' was changed to '123.15'
- it was converted from degrees Celsius(C) to Kelvins(K).

Automatic conversion script
Id: cif_fix_values 1646 2011-03-28 12:23:43Z adriana 
;
_cod_original_formula_sum 'C11 H17 N3 O4 '
_cod_database_code 2010359

loop_
_symmetry_equiv_pos_as_xyz
x,y,z
1/2+x,1/2-y,-z
-x,1/2+y,1/2-z
1/2-x,-y,1/2+z

loop_
_atom_site_aniso_label
_atom_site_aniso_U_11
_atom_site_aniso_U_22
_atom_site_aniso_U_33
_atom_site_aniso_U_12
_atom_site_aniso_U_13
_atom_site_aniso_U_23
_atom_site_aniso_type_symbol
O2 0.021(2) 0.018(2) 0.019(2) 0.005(2) -0.003(2) 0.002(2) O
O3' 0.016(2) 0.020(2) 0.025(2) 0.006(2) 0.001(2) 0.004(2) O
O4' 0.018(2) 0.015(2) 0.011(2) -0.003(2) -0.002(2) -0.002(2) O
O5' 0.021(2) 0.024(2) 0.015(2) 0.000(2) -0.002(2) 0.005(2) O
N1 0.013(3) 0.012(2) 0.016(2) 0.001(2) 0.003(2) -0.001(2) N
N3 0.018(3) 0.012(2) 0.016(2) 0.001(2) 0.006(2) -0.001(2) N
N4 0.018(3) 0.015(2) 0.019(2) 0.003(3) -0.004(2) -0.002(2) N
C2 0.015(3) 0.013(3) 0.017(3) -0.003(3) 0.005(3) 0.001(2) C
C4 0.011(3) 0.013(3) 0.020(3) 0.000(3) 0.004(3) 0.004(2) C
C5 0.012(3) 0.014(3) 0.020(3) -0.004(3) 0.004(3) 0.000(2) C
C51 0.014(3) 0.019(3) 0.018(3) 0.001(3) 0.001(3) 0.004(2) C
C52 0.037(4) 0.021(3) 0.023(3) -0.001(4) -0.013(3) -0.002(3) C
C6 0.015(3) 0.019(3) 0.017(3) -0.005(3) -0.004(3) -0.001(2) C
C1' 0.008(3) 0.013(3) 0.016(2) 0.004(3) 0.003(3) -0.003(2) C
C2' 0.016(3) 0.014(3) 0.015(2) 0.002(3) 0.002(3) -0.002(2) C
C3' 0.015(3) 0.016(3) 0.017(2) 0.003(3) 0.000(3) 0.002(2) C
C4' 0.012(3) 0.011(2) 0.017(2) -0.001(3) 0.003(3) -0.005(2) C
C5' 0.010(3) 0.018(3) 0.019(3) 0.001(3) 0.003(3) -0.001(2) C

loop_
_atom_site_label
_atom_site_fract_x
_atom_site_fract_y
_atom_site_fract_z
_atom_site_U_iso_or_equiv
_atom_site_thermal_displace_type
_atom_site_calc_flag
_atom_site_refinement_flags
_atom_site_type_symbol
O2 0.5910(9) 0.3677(3) 0.24090(10) 0.019(2) Ueq ? . O
O3' 0.5434(9) -0.0846(3) 0.15470(10) 0.020(2) Ueq ? . O
O4' 0.5145(9) 0.1900(3) 0.10500(10) 0.015(2) Ueq ? . O
O5' 0.2877(9) 0.1723(3) 0.00020(10) 0.020(2) Ueq ? . O
N1 0.3061(10) 0.3409(4) 0.1671(2) 0.014(2) Ueq ? . N
N3 0.2985(11) 0.5399(4) 0.2176(2) 0.016(2) Ueq ? . N
N4 0.0036(12) 0.7109(4) 0.1951(2) 0.018(2) Ueq ? . N
C2 0.4042(13) 0.4167(5) 0.2099(2) 0.015(3) Ueq ? . C
C4 0.0967(13) 0.5874(5) 0.1843(2) 0.014(3) Ueq ? . C
C5 -0.0100(13) 0.5144(5) 0.1392(2) 0.015(3) Ueq ? . C
C51 -0.2254(13) 0.5719(5) 0.0992(2) 0.017(3) Ueq ? . C
C52 -0.0716(15) 0.6589(5) 0.0573(2) 0.027(3) Ueq ? . C
C6 0.0991(13) 0.3917(5) 0.1325(2) 0.017(3) Ueq ? . C
C1' 0.4154(12) 0.2044(5) 0.1597(2) 0.012(3) Ueq ? . C
C2' 0.1906(13) 0.0953(5) 0.1679(2) 0.015(3) Ueq ? . C
C3' 0.3030(14) -0.0143(5) 0.1316(2) 0.016(3) Ueq ? . C
C4' 0.4129(13) 0.0638(5) 0.0836(2) 0.013(3) Ueq ? . C
C5' 0.1815(13) 0.0893(5) 0.0417(2) 0.016(3) Ueq ? . C
HO3' 0.471 -0.102 0.192 0.030 Uiso ? . H
HO5' 0.132 0.227 -0.017 0.030 Uiso ? . H
HN4A -0.177 0.735 0.175 0.027 Uiso ? . H
HN4B 0.102 0.775 0.220 0.028 Uiso ? . H
H51A -0.331 0.498 0.081 0.027 Uiso ? . H
H51B -0.369 0.629 0.119 0.027 Uiso ? . H
H52A 0.037 0.733 0.075 0.037 Uiso ? . H
H52B 0.073 0.604 0.037 0.037 Uiso ? . H
H52C -0.213 0.696 0.031 0.037 Uiso ? . H
HC1' 0.581 0.187 0.185 0.022 Uiso ? . H
HC2'A 0.180 0.067 0.206 0.025 Uiso ? . H
HC2'B -0.007 0.128 0.157 0.025 Uiso ? . H
HC3' 0.141 -0.075 0.121 0.026 Uiso ? . H
HC4' 0.576 0.015 0.066 0.023 Uiso ? . H
HC5'A 0.011 0.132 0.060 0.027 Uiso ? . H
HC5'B 0.112 0.003 0.026 0.027 Uiso ? . H
H6 0.029 0.336 0.102 0.027 Uiso ? . H

loop_
_geom_bond_atom_site_label_1
_geom_bond_atom_site_label_2
_geom_bond_site_symmetry_1
_geom_bond_site_symmetry_2
_geom_bond_distance
_geom_bond_publ_flag
O2 C2 ? ? 1.255(7) y
O3' C3' ? ? 1.432(7) y
O4' C1' ? ? 1.439(6) y
O4' C4' ? ? 1.450(6) y
O5' C5' ? ? 1.413(6) y
N1 C2 ? ? 1.384(7) y
N1 C6 ? ? 1.380(7) y
N1 C1' ? ? 1.471(6) y
N3 C2 ? ? 1.343(6) y
N3 C4 ? ? 1.332(7) y
N4 C4 ? ? 1.339(7) y
C4 C5 ? ? 1.425(7) y
C5 C51 ? ? 1.517(8) y
C5 C6 ? ? 1.341(7) y
C51 C52 ? ? 1.533(8) y
C1' C2' ? ? 1.520(8) y
C2' C3' ? ? 1.514(7) y
C3' C4' ? ? 1.513(7) y
C4' C5' ? ? 1.510(8) y

_cod_duplicate_entry 2002941
